data_4322140
loop_
_publ_author_name
'F. Albert Cotton'
'Evgeny V. Dikarev'
'Marina A. Petrukhina'

_publ_section_title
;
 Mixed Chloride/Phosphine Complexes of the Dirhenium Core. 5. Reduction or
 Disproportionation at the Re26+ Unit in Reactions with Tertiary
 Phosphines in Different Solvents
;
_journal_name_full 'Inorganic Chemistry'
_journal_page_first 3384
_journal_page_last 3389
_journal_paper_doi 10.1021/ic990114f
_journal_volume 38
_journal_year 1999
_chemical_compound_source synthesized
_chemical_formula_analytical 'not measured'
_chemical_formula_moiety 'Re Cl4 (P (C2 H5)3)2'
_chemical_formula_structural trans-ReCl4(PEt3)2
_chemical_formula_sum 'C12 H30 Cl4 P2 Re'
_chemical_formula_weight 564.30
_chemical_melting_point ?
_chemical_name_systematic
; 
 trans-Tetrachloro-bis(triethylphosphine)-rhenium (IV)
;
_space_group_IT_number 14
_symmetry_cell_setting monoclinic
_symmetry_space_group_name_Hall '-P 2yn'
_symmetry_space_group_name_H-M 'P 1 21/n 1'
_atom_sites_solution_hydrogens geom
_atom_sites_solution_primary direct
_atom_sites_solution_secondary difmap
_audit_creation_method SHELXL
_cell_angle_alpha 90.00
_cell_angle_beta 99.167(9)
_cell_angle_gamma 90.00
_cell_formula_units_Z 2
_cell_length_a 8.0555(4)
_cell_length_b 12.536(2)
_cell_length_c 10.2041(6)
_cell_measurement_reflns_used 238
_cell_measurement_temperature 213(2)
_cell_measurement_theta_max 20.8
_cell_measurement_theta_min 4.0
_cell_volume 1017.29(18)
_computing_cell_refinement 'MADNES (Enraf-Nonius, 1989)'
_computing_data_collection 'MADNES (Enraf-Nonius, 1989)'
_computing_data_reduction 'PROCOR (Kabsch, 1988)'
_computing_molecular_graphics 'SHELXTL V.5 (Siemens, 1994)'
_computing_publication_material CIFTAB
_computing_structure_refinement 'SHELXL-93 (Sheldrick, 1993)'
_computing_structure_solution 'SHELXTL V.5 (Siemens, 1994)'
_diffrn_ambient_temperature 213(2)
_diffrn_measurement_device 'Nonius FAST area detector'
_diffrn_measurement_method 'Ellipsoid-mask fitting'
_diffrn_radiation_monochromator graphite
_diffrn_radiation_source 'fine-focus sealed tube'
_diffrn_radiation_type MoK\a
_diffrn_radiation_wavelength 0.71073
_diffrn_reflns_av_R_equivalents 0.0670
_diffrn_reflns_av_sigmaI/netI 0.0418
_diffrn_reflns_limit_h_max 9
_diffrn_reflns_limit_h_min -9
_diffrn_reflns_limit_k_max 14
_diffrn_reflns_limit_k_min -14
_diffrn_reflns_limit_l_max 12
_diffrn_reflns_limit_l_min -12
_diffrn_reflns_number 5847
_diffrn_reflns_theta_max 25.04
_diffrn_reflns_theta_min 2.59
_diffrn_standards_number 'none (area detector data)'
_exptl_absorpt_coefficient_mu 6.643
_exptl_absorpt_correction_type none
_exptl_crystal_colour red
_exptl_crystal_density_diffrn 1.842
_exptl_crystal_density_meas ?
_exptl_crystal_density_method none
_exptl_crystal_description block-shaped
_exptl_crystal_F_000 550
_exptl_crystal_size_max 0.20
_exptl_crystal_size_mid 0.15
_exptl_crystal_size_min 0.10
_refine_diff_density_max 1.090
_refine_diff_density_min -1.517
_refine_diff_density_rms 0.159
_refine_ls_extinction_coef noref
_refine_ls_extinction_method none
_refine_ls_goodness_of_fit_all 1.119
_refine_ls_goodness_of_fit_obs 1.114
_refine_ls_hydrogen_treatment allref
_refine_ls_matrix_type full
_refine_ls_number_parameters 133
_refine_ls_number_reflns 1708
_refine_ls_number_restraints 0
_refine_ls_restrained_S_all 1.119
_refine_ls_restrained_S_obs 1.114
_refine_ls_R_factor_all 0.0330
_refine_ls_R_factor_obs 0.0294
_refine_ls_shift/esd_max 0.000
_refine_ls_shift/esd_mean 0.000
_refine_ls_structure_factor_coef Fsqd
_refine_ls_weighting_details 'w=1/[\s^2^(Fo^2^)+(0.0450P)^2^+1.8883P] where P=(Fo^2^+2Fc^2^)/3'
_refine_ls_weighting_scheme calc
_refine_ls_wR_factor_all 0.0840
_refine_ls_wR_factor_obs 0.0790
_reflns_number_observed 1538
_reflns_number_total 1708
_reflns_observed_criterion >2sigma(I)
_cod_data_source_file ic990114f_2.cif
_cod_data_source_block 1b
_cod_depositor_comments
;
The following automatic conversions were performed:

'_chemical_melting_point' value 'not measured' was changed to '?' -
the value is undefined or not given.

Automatic conversion script
Id: cif_fix_values 1673 2011-04-08 12:14:43Z adriana 

The following automatic conversions were performed:

'_exptl_crystal_density_meas' value 'not measured' was changed to '?'
- the value is perceived as not measured.

Automatic conversion script
Id: cif_fix_values 3008 2015-01-20 13:52:24Z robertas 

The following automatic conversions were performed:

'_refine_ls_weighting_scheme' value 'calc
w=1/[\s^2^(Fo^2^)+(0.0450P)^2^+1.8883P] where P=(Fo^2^+2Fc^2^)/3' was
changed to 'calc'. New tag '_refine_ls_weighting_details' was
created. The value of the new tag was set to
'w=1/[\s^2^(Fo^2^)+(0.0450P)^2^+1.8883P] where P=(Fo^2^+2Fc^2^)/3'.

Automatic conversion script
Id: cif_fix_values 3143 2015-03-26 13:38:13Z robertas 
;
_cod_original_cell_volume 1017.3(2)
_cod_database_code 4322140

loop_
_symmetry_equiv_pos_as_xyz
'x, y, z'
'-x+1/2, y+1/2, -z+1/2'
'-x, -y, -z'
'x-1/2, -y-1/2, z-1/2'

loop_
_atom_site_aniso_label
_atom_site_aniso_U_11
_atom_site_aniso_U_22
_atom_site_aniso_U_33
_atom_site_aniso_U_23
_atom_site_aniso_U_13
_atom_site_aniso_U_12
Re1 0.0204(2) 0.0170(2) 0.0182(2) -0.00054(8) 0.00231(13) 0.00146(8)
Cl1 0.0361(7) 0.0275(7) 0.0263(6) 0.0049(5) 0.0043(5) -0.0034(5)
Cl2 0.0274(6) 0.0351(7) 0.0317(6) -0.0011(5) 0.0042(5) 0.0095(5)
P1 0.0246(7) 0.0220(7) 0.0205(6) -0.0009(5) 0.0042(5) 0.0001(5)
C1 0.030(3) 0.025(3) 0.031(3) -0.005(2) 0.011(2) -0.010(2)
C2 0.040(3) 0.040(3) 0.038(3) -0.005(3) 0.004(3) -0.011(3)
C3 0.033(3) 0.031(3) 0.025(2) 0.001(2) -0.005(2) 0.001(2)
C4 0.048(4) 0.042(4) 0.028(3) 0.002(2) -0.005(3) -0.005(3)
C5 0.038(3) 0.027(3) 0.029(3) -0.006(2) 0.004(2) 0.002(2)
C6 0.046(4) 0.047(4) 0.032(3) -0.002(3) 0.013(3) -0.001(3)

loop_
_atom_site_label
_atom_site_type_symbol
_atom_site_fract_x
_atom_site_fract_y
_atom_site_fract_z
_atom_site_U_iso_or_equiv
_atom_site_thermal_displace_type
_atom_site_occupancy
_atom_site_calc_flag
_atom_site_refinement_flags
_atom_site_disorder_group
Re1 Re 0.0000 0.0000 0.0000 0.01863(15) Uani 1 d S .
Cl1 Cl 0.0851(2) 0.12270(10) -0.14849(11) 0.0300(3) Uani 1 d . .
Cl2 Cl 0.2630(2) -0.08260(10) 0.02524(12) 0.0314(3) Uani 1 d . .
P1 P 0.1073(2) 0.11753(10) 0.19522(11) 0.0223(3) Uani 1 d . .
C1 C 0.2389(7) 0.2275(4) 0.1559(5) 0.0279(11) Uani 1 d . .
H1A H 0.2613(69) 0.2776(49) 0.2278(57) 0.033 Uiso 1 d . .
H1B H 0.1767(78) 0.2692(50) 0.0886(61) 0.033 Uiso 1 d . .
C2 C 0.4045(8) 0.1942(6) 0.1161(6) 0.0396(14) Uani 1 d . .
H2A H 0.4765(90) 0.1522(60) 0.1885(73) 0.059 Uiso 1 d . .
H2B H 0.3852(94) 0.1559(67) 0.0529(77) 0.059 Uiso 1 d . .
H2C H 0.4640(95) 0.2516(63) 0.0899(71) 0.059 Uiso 1 d . .
C3 C 0.2352(8) 0.0442(5) 0.3291(5) 0.0306(12) Uani 1 d . .
H3A H 0.1658(114) -0.0053(43) 0.3524(87) 0.037 Uiso 1 d . .
H3B H 0.3263(115) 0.0080(42) 0.3012(86) 0.037 Uiso 1 d . .
C4 C 0.3049(9) 0.1107(6) 0.4512(6) 0.0406(15) Uani 1 d . .
H4A H 0.3786(94) 0.1607(69) 0.4244(70) 0.061 Uiso 1 d . .
H4B H 0.3516(96) 0.0652(69) 0.5021(73) 0.061 Uiso 1 d . .
H4C H 0.2122(101) 0.1319(62) 0.4904(73) 0.061 Uiso 1 d . .
C5 C -0.0564(7) 0.1844(4) 0.2688(5) 0.0313(12) Uani 1 d . .
H5A H 0.0029(78) 0.2308(51) 0.3216(64) 0.038 Uiso 1 d . .
H5B H -0.1194(81) 0.2149(49) 0.2000(62) 0.038 Uiso 1 d . .
C6 C -0.1654(9) 0.1115(6) 0.3370(6) 0.0407(14) Uani 1 d . .
H6A H -0.0999(95) 0.0762(60) 0.4049(74) 0.061 Uiso 1 d . .
H6B H -0.2595(91) 0.1527(60) 0.3721(70) 0.061 Uiso 1 d . .
H6C H -0.2192(93) 0.0556(71) 0.2845(71) 0.061 Uiso 1 d . .

loop_
_atom_type_symbol
_atom_type_description
_atom_type_scat_dispersion_real
_atom_type_scat_dispersion_imag
_atom_type_scat_source
C C 0.0033 0.0016 'International Tables Vol C Tables 4.2.6.8 and 6.1.1.4'
H H 0.0000 0.0000 'International Tables Vol C Tables 4.2.6.8 and 6.1.1.4'
P P 0.1023 0.0942 'International Tables Vol C Tables 4.2.6.8 and 6.1.1.4'
Cl Cl 0.1484 0.1585 'International Tables Vol C Tables 4.2.6.8 and 6.1.1.4'
Re Re -1.0185 7.2310 'International Tables Vol C Tables 4.2.6.8 and 6.1.1.4'

loop_
_geom_angle_atom_site_label_1
_geom_angle_atom_site_label_2
_geom_angle_atom_site_label_3
_geom_angle
_geom_angle_site_symmetry_1
_geom_angle_site_symmetry_3
_geom_angle_publ_flag
Cl2 Re1 Cl2 180.0 . 3 y
Cl2 Re1 Cl1 90.50(5) . . y
Cl2 Re1 Cl1 89.49(5) 3 . y
Cl2 Re1 Cl1 89.50(5) . 3 n
Cl2 Re1 Cl1 90.50(5) 3 3 n
Cl1 Re1 Cl1 180.0 . 3 y
Cl2 Re1 P1 91.09(4) . 3 n
Cl2 Re1 P1 88.92(4) 3 3 n
Cl1 Re1 P1 88.36(4) . 3 n
Cl1 Re1 P1 91.64(4) 3 3 n
Cl2 Re1 P1 88.91(4) . . y
Cl2 Re1 P1 91.08(4) 3 . y
Cl1 Re1 P1 91.64(4) . . y
Cl1 Re1 P1 88.36(4) 3 . y
P1 Re1 P1 180.0 3 . y
C1 P1 C5 103.1(3) . . n
C1 P1 C3 105.5(3) . . n
C5 P1 C3 106.4(3) . . n
C1 P1 Re1 114.0(2) . . n
C5 P1 Re1 114.5(2) . . n
C3 P1 Re1 112.3(2) . . n
C2 C1 P1 114.8(4) . . n
C2 C1 H1A 108.6(33) . . n
P1 C1 H1A 111.8(38) . . n
C2 C1 H1B 110.3(36) . . n
P1 C1 H1B 108.7(37) . . n
H1A C1 H1B 102.0(52) . . n
C1 C2 H2A 112.0(40) . . n
C1 C2 H2B 108.4(55) . . n
H2A C2 H2B 107.0(70) . . n
C1 C2 H2C 112.4(47) . . n
H2A C2 H2C 110.6(60) . . n
H2B C2 H2C 106.1(71) . . n
C4 C3 P1 115.2(4) . . n
C4 C3 H3A 109.0(54) . . n
P1 C3 H3A 104.3(53) . . n
C4 C3 H3B 107.8(49) . . n
P1 C3 H3B 113.0(50) . . n
H3A C3 H3B 107.2(61) . . n
C3 C4 H4A 107.1(45) . . n
C3 C4 H4B 101.9(56) . . n
H4A C4 H4B 113.8(71) . . n
C3 C4 H4C 106.7(46) . . n
H4A C4 H4C 121.4(70) . . n
H4B C4 H4C 104.1(68) . . n
C6 C5 P1 115.0(4) . . n
C6 C5 H5A 114.6(40) . . n
P1 C5 H5A 101.4(40) . . n
C6 C5 H5B 109.0(41) . . n
P1 C5 H5B 103.5(40) . . n
H5A C5 H5B 112.7(57) . . n
C5 C6 H6A 109.5(47) . . n
C5 C6 H6B 111.8(42) . . n
H6A C6 H6B 110.3(60) . . n
C5 C6 H6C 115.8(45) . . n
H6A C6 H6C 103.1(66) . . n
H6B C6 H6C 105.9(61) . . n

loop_
_geom_bond_atom_site_label_1
_geom_bond_atom_site_label_2
_geom_bond_distance
_geom_bond_site_symmetry_2
_geom_bond_publ_flag
Re1 Cl2 2.3353(12) . y
Re1 Cl2 2.3353(12) 3 n
Re1 Cl1 2.3371(12) . y
Re1 Cl1 2.3372(12) 3 n
Re1 P1 2.5175(12) 3 n
Re1 P1 2.5175(12) . y
P1 C1 1.822(5) . n
P1 C5 1.822(6) . n
P1 C3 1.823(5) . n
C1 C2 1.514(9) . n
C1 H1A 0.96(5) . n
C1 H1B 0.94(7) . n
C2 H2A 1.01(8) . n
C2 H2B 0.80(8) . n
C2 H2C 0.93(8) . n
C3 C4 1.530(8) . n
C3 H3A 0.89(8) . n
C3 H3B 0.94(9) . n
C4 H4A 0.93(8) . n
C4 H4B 0.82(8) . n
C4 H4C 0.94(8) . n
C5 C6 1.512(9) . n
C5 H5A 0.88(7) . n
C5 H5B 0.89(6) . n
C6 H6A 0.92(8) . n
C6 H6B 1.03(8) . n
C6 H6C 0.94(8) . n
